data_1524988
loop_
_publ_author_name
'Nord, A.G.'

_publ_section_title
;
 The cation distribution in Zn2 Mg (P O4)2 determined by X-Ray profile
 fitting refinements
;
_journal_name_full 'Materials Research Bulletin'
_journal_page_first 563
_journal_page_last 568
_journal_volume 12
_journal_year 1977
_chemical_formula_sum 'Mg O8 P2 Zn2'
_chemical_name_systematic 'Zn2 Mg (P O4)2'
_space_group_IT_number 14
_symmetry_space_group_name_Hall '-P 2yn'
_symmetry_space_group_name_H-M 'P 1 21/n 1'
_cell_angle_alpha 90
_cell_angle_beta 94.95
_cell_angle_gamma 90
_cell_formula_units_Z 2
_cell_length_a 7.569
_cell_length_b 8.355
_cell_length_c 5.059
_cell_volume 318.733
_citation_journal_id_ASTM MRBUAC
_cod_data_source_file Nord_MRBUAC_1977_129.cif
_cod_data_source_block Mg1O8P2Zn2
_cod_original_cell_volume 318.7328
_cod_original_sg_symbol_Hall '-P 2ybc (x-z,y,z)'
_cod_original_formula_sum 'Mg1 O8 P2 Zn2'
_cod_database_code 1524988

loop_
_symmetry_equiv_pos_as_xyz
x,y,z
-x+1/2,y+1/2,-z+1/2
-x,-y,-z
x-1/2,-y-1/2,z-1/2

loop_
_atom_site_label
_atom_site_type_symbol
_atom_site_fract_x
_atom_site_fract_y
_atom_site_fract_z
_atom_site_occupancy
_atom_site_U_iso_or_equiv
O4 O-2 0.358 0.084 0.055 1 0.0
O2 O-2 0.125 0.205 0.32 1 0.0
P1 P+5 0.198 0.191 0.036 1 0.0
Mg2 Mg+2 0 0 0.5 0.76 0.0
O1 O-2 0.053 0.135 0.831 1 0.0
Zn1 Zn+2 0.616 0.138 0.086 0.88 0.0
Zn2 Zn+2 0 0 0.5 0.24 0.0
O3 O-2 0.25 0.36 0.949 1 0.0
Mg1 Mg+2 0.616 0.138 0.086 0.12 0.0
